data_4077702
loop_
_publ_author_name
'Chui, Kwoli'
'Yang, Qingchuan'
'Mak, Thomas C. W.'
'Xie, Zuowei'

_publ_section_title
;
 Synthesis, Structure, and Reactivity of Organolanthanide Carboranyl
 Compounds and Lanthanacarboranes Derived from a Versatile Ligand,
 Me2C(C5H5)(C2B10H11)
;
_journal_issue 7
_journal_name_full Organometallics
_journal_page_first 1391
_journal_paper_doi 10.1021/om990941o
_journal_volume 19
_journal_year 2000
_chemical_formula_sum 'C28 H58 B20 Cl O2 Sm'
_chemical_formula_weight 828.74
_chemical_name_systematic
; 
 ? 
;
_space_group_IT_number 4
_symmetry_cell_setting monoclinic
_symmetry_space_group_name_Hall 'P 2yb'
_symmetry_space_group_name_H-M 'P 1 21 1'
_atom_sites_solution_hydrogens geom
_atom_sites_solution_primary direct
_atom_sites_solution_secondary difmap
_audit_creation_method SHELXL
_cell_angle_alpha 90.00
_cell_angle_beta 91.740(5)
_cell_angle_gamma 90.00
_cell_formula_units_Z 2
_cell_length_a 7.6700(4)
_cell_length_b 23.433(2)
_cell_length_c 11.5220(9)
_cell_measurement_temperature 296(2)
_cell_volume 2069.9(3)
_computing_cell_refinement 'BIOTEX Rigaku'
_computing_data_collection 'RAXIS Rigaku'
_computing_data_reduction 'BIOTEX Rigaku'
_computing_molecular_graphics 'Siemens SHELXTL'
_computing_publication_material 'Siemens SHELXTL'
_computing_structure_refinement 'SHELXL-97 (Sheldrick, 1997)'
_computing_structure_solution 'SHELXS-86 (Sheldrick, 1990)'
_diffrn_ambient_temperature 296(2)
_diffrn_measurement_device 'IP Rigaku'
_diffrn_measurement_method IP
_diffrn_radiation_monochromator graphite
_diffrn_radiation_source 'rotation anode'
_diffrn_radiation_type MoK\a
_diffrn_radiation_wavelength 0.71073
_diffrn_reflns_av_R_equivalents 0.0000
_diffrn_reflns_av_sigmaI/netI 0.0697
_diffrn_reflns_limit_h_max 8
_diffrn_reflns_limit_h_min -8
_diffrn_reflns_limit_k_max 28
_diffrn_reflns_limit_k_min -28
_diffrn_reflns_limit_l_max 13
_diffrn_reflns_limit_l_min 0
_diffrn_reflns_number 6494
_diffrn_reflns_theta_max 25.54
_diffrn_reflns_theta_min 2.48
_exptl_absorpt_coefficient_mu 1.511
_exptl_absorpt_correction_T_max 1.099
_exptl_absorpt_correction_T_min 0.837
_exptl_absorpt_correction_type abscor
_exptl_crystal_colour yellow
_exptl_crystal_density_diffrn 1.330
_exptl_crystal_density_meas ?
_exptl_crystal_description prism
_exptl_crystal_F_000 842
_exptl_crystal_size_max 0.41
_exptl_crystal_size_mid 0.22
_exptl_crystal_size_min 0.20
_refine_diff_density_max 0.788
_refine_diff_density_min -1.188
_refine_diff_density_rms 0.095
_refine_ls_abs_structure_details 'Flack H D (1983), Acta Cryst. A39, 876-881'
_refine_ls_abs_structure_Flack 0.451(12)
_refine_ls_extinction_coef 0.0000(4)
_refine_ls_extinction_expression Fc^*^=kFc[1+0.001xFc^2^\l^3^/sin(2\q)]^-1/4^
_refine_ls_extinction_method SHELXL
_refine_ls_goodness_of_fit_all 0.997
_refine_ls_goodness_of_fit_obs 0.997
_refine_ls_hydrogen_treatment constr
_refine_ls_matrix_type full
_refine_ls_number_parameters 471
_refine_ls_number_reflns 6478
_refine_ls_number_restraints 61
_refine_ls_restrained_S_all 1.032
_refine_ls_restrained_S_obs 0.993
_refine_ls_R_factor_all 0.0553
_refine_ls_R_factor_obs 0.0532
_refine_ls_shift/esd_max -0.873
_refine_ls_shift/esd_mean 0.028
_refine_ls_structure_factor_coef Fsqd
_refine_ls_weighting_details 'w=1/[\s^2^(Fo^2^)+(0.1148P)^2^+0.3089P] where P=(Fo^2^+2Fc^2^)/3'
_refine_ls_weighting_scheme calc
_refine_ls_wR_factor_all 0.1603
_refine_ls_wR_factor_obs 0.1520
_reflns_number_observed 6299
_reflns_number_total 6494
_reflns_observed_criterion >2sigma(I)
_cod_data_source_file om990941o.cif
_cod_data_source_block compound_4
_cod_depositor_comments
;
The following automatic conversions were performed:

'_symmetry_cell_setting' value 'Monoclinic' changed to 'monoclinic'
according to /home/saulius/struct/CIF-dictionaries/cif_core.dic
dictionary named 'cif_core.dic' version 2.4.2 from 2011-04-26.

Automatic conversion script
Id: cif_fix_values 1715 2011-07-08 13:25:40Z adriana 

The following automatic conversions were performed:

'_exptl_crystal_density_meas' value 'not measured' was changed to '?'
- the value is perceived as not measured.

Automatic conversion script
Id: cif_fix_values 3008 2015-01-20 13:52:24Z robertas 

The following automatic conversions were performed:

'_refine_ls_weighting_scheme' value 'calc
w=1/[\s^2^(Fo^2^)+(0.1148P)^2^+0.3089P] where P=(Fo^2^+2Fc^2^)/3' was
changed to 'calc'. New tag '_refine_ls_weighting_details' was
created. The value of the new tag was set to
'w=1/[\s^2^(Fo^2^)+(0.1148P)^2^+0.3089P] where P=(Fo^2^+2Fc^2^)/3'.

Automatic conversion script
Id: cif_fix_values 3143 2015-03-26 13:38:13Z robertas 
;
_cod_original_sg_symbol_H-M P2(1)
_cod_database_code 4077702

loop_
_symmetry_equiv_pos_as_xyz
'x, y, z'
'-x, y+1/2, -z'

loop_
_atom_site_aniso_label
_atom_site_aniso_U_11
_atom_site_aniso_U_22
_atom_site_aniso_U_33
_atom_site_aniso_U_23
_atom_site_aniso_U_13
_atom_site_aniso_U_12
Sm1 0.05354(6) 0.05785(5) 0.05335(6) -0.00103(12) 0.00819(4) 0.00046(10)
Cl 0.0579(3) 0.0811(3) 0.0780(3) -0.0033(10) 0.0151(2) -0.0028(8)
O1 0.0816(10) 0.1062(11) 0.0524(8) -0.016(2) 0.0060(7) -0.009(3)
O2 0.0614(9) 0.1113(10) 0.0646(8) 0.0426(14) -0.0003(6) 0.006(2)
C1' 0.090(2) 0.091(2) 0.0471(15) 0.0071(12) 0.0216(14) -0.0070(13)
C2' 0.103(2) 0.062(2) 0.154(3) 0.010(2) 0.060(2) 0.007(2)
B3' 0.323(10) 0.058(2) 0.080(3) 0.007(2) -0.008(4) -0.029(4)
B4' 0.101(4) 0.090(3) 0.296(9) -0.010(4) -0.051(4) -0.029(3)
B5' 0.320(4) 0.080(3) 0.230(4) 0.028(3) 0.210(3) -0.013(3)
B6' 0.214(4) 0.083(2) 0.062(2) -0.012(2) -0.068(2) 0.049(2)
B7' 0.090(3) 0.059(2) 0.300(8) -0.037(3) 0.055(3) -0.011(2)
B8' 0.361(9) 0.070(2) 0.060(2) -0.004(2) 0.050(4) 0.056(4)
B9' 0.166(4) 0.058(2) 0.269(6) -0.019(3) -0.121(3) -0.018(2)
B10' 0.109(3) 0.0422(15) 0.145(4) 0.010(2) 0.011(3) -0.025(2)
B11' 0.234(5) 0.078(2) 0.106(3) -0.035(2) -0.039(3) 0.068(3)
B12' 0.161(4) 0.121(3) 0.037(2) -0.020(2) 0.006(2) 0.001(3)
C1 0.064(2) 0.0432(14) 0.109(3) 0.0023(12) 0.010(2) 0.0099(10)
C2 0.119(3) 0.058(2) 0.082(2) 0.0056(14) 0.047(2) 0.005(2)
B3 0.242(4) 0.081(2) 0.094(2) 0.034(2) -0.106(2) -0.051(3)
B4 0.064(3) 0.056(2) 0.419(12) -0.027(4) 0.050(4) 0.002(2)
B5 0.223(5) 0.045(2) 0.100(3) -0.008(2) 0.075(3) -0.020(2)
B6 0.155(4) 0.049(2) 0.143(4) -0.002(2) -0.049(3) 0.018(2)
B7 0.085(4) 0.075(2) 0.329(10) -0.032(4) -0.021(4) -0.021(2)
B8 0.235(4) 0.046(2) 0.201(5) 0.006(2) 0.139(3) 0.024(3)
B9 0.350(10) 0.082(2) 0.070(2) 0.034(2) -0.072(4) -0.026(4)
B10 0.271(4) 0.100(4) 0.238(4) -0.034(4) 0.190(3) -0.031(4)
B11 0.192(5) 0.075(2) 0.082(3) -0.020(2) -0.056(3) 0.028(3)
B12 0.099(3) 0.0304(12) 0.134(4) -0.006(2) 0.010(2) 0.0040(15)
C3' 0.072(2) 0.0428(12) 0.142(3) -0.0081(13) 0.0519(15) -0.0064(10)
C3 0.0602(13) 0.079(2) 0.071(2) -0.0119(13) 0.0193(11) -0.0113(15)
C4' 0.218(3) 0.116(3) 0.086(2) -0.008(2) 0.103(2) -0.027(3)
C4 0.148(3) 0.0464(13) 0.151(3) 0.003(2) 0.088(2) 0.002(2)
C5' 0.064(2) 0.0598(15) 0.247(6) 0.027(2) 0.019(3) 0.0204(14)
C5 0.077(3) 0.106(3) 0.227(6) -0.010(3) 0.010(3) 0.041(2)
C6' 0.070(2) 0.0502(13) 0.0473(13) -0.0098(8) 0.0176(12) -0.0019(9)
C6 0.043(2) 0.0523(14) 0.116(3) -0.0260(12) -0.002(2) -0.0007(8)
C7 0.082(2) 0.102(2) 0.0385(12) 0.0048(14) 0.0049(12) 0.005(2)
C7' 0.083(2) 0.0323(10) 0.099(2) 0.0047(12) -0.004(2) 0.0029(11)
C8' 0.0479(13) 0.0547(13) 0.149(3) 0.0089(15) 0.0459(13) 0.0066(10)
C8 0.154(3) 0.072(2) 0.0406(13) -0.0005(12) 0.043(2) 0.006(2)
C9' 0.0325(13) 0.082(2) 0.117(2) -0.026(2) 0.0113(13) -0.0050(11)
C9 0.0484(14) 0.0592(13) 0.129(3) -0.0333(15) 0.0149(15) -0.0014(11)
C10 0.0496(14) 0.0648(14) 0.094(2) -0.0066(14) -0.0168(13) -0.0070(11)
C10' 0.076(2) 0.0654(14) 0.0561(15) 0.0036(12) -0.0086(13) 0.0107(13)
C11 0.110(2) 0.148(3) 0.0638(15) -0.008(3) 0.0156(14) -0.041(3)
C12 0.105(3) 0.236(5) 0.075(2) -0.057(3) 0.006(2) -0.013(4)
C13 0.127(3) 0.093(3) 0.080(2) -0.009(2) -0.014(2) -0.012(2)
C14 0.070(2) 0.209(3) 0.072(2) -0.006(5) -0.0142(12) 0.036(4)
C21 0.063(2) 0.176(3) 0.086(2) -0.023(4) -0.0008(13) 0.021(3)
C22 0.087(2) 0.099(2) 0.100(2) 0.009(3) -0.0242(14) 0.007(3)
C23 0.124(3) 0.113(3) 0.071(2) 0.008(2) -0.008(2) 0.025(2)
C24 0.094(2) 0.197(3) 0.069(2) 0.041(4) 0.0163(13) 0.035(4)

loop_
_atom_site_label
_atom_site_type_symbol
_atom_site_fract_x
_atom_site_fract_y
_atom_site_fract_z
_atom_site_U_iso_or_equiv
_atom_site_thermal_displace_type
_atom_site_occupancy
_atom_site_calc_flag
_atom_site_refinement_flags
Sm1 Sm 0.788304(11) 0.63376(2) -0.273048(7) 0.05478(3) Uani 1 d .
Cl Cl 0.48125(7) 0.63351(8) -0.17608(5) 0.0721(2) Uani 1 d .
O1 O 0.8865(2) 0.6327(2) -0.05822(13) 0.0800(5) Uani 1 d .
O2 O 0.5935(2) 0.6324(2) -0.46062(13) 0.0791(5) Uani 1 d .
C1' C 0.7107(4) 0.4068(2) -0.2376(2) 0.0755(12) Uani 1 d D
C2' C 0.8892(4) 0.39450(13) -0.3054(3) 0.1052(14) Uani 1 d D
H2' H 0.9648(4) 0.43115(13) -0.3360(3) 0.126 Uiso 1 calc R
B3' B 0.7018(8) 0.3789(2) -0.3726(4) 0.154(3) Uani 1 d D
H3' H 0.6461(8) 0.4027(2) -0.4472(4) 0.184 Uiso 1 calc R
B4' B 0.5753(6) 0.3506(2) -0.2584(5) 0.164(3) Uani 1 d D
H4' H 0.4325(6) 0.3546(2) -0.2562(5) 0.196 Uiso 1 calc R
B5' B 0.7019(7) 0.3532(2) -0.1344(4) 0.206(2) Uani 1 d D
H5' H 0.6425(7) 0.3590(2) -0.0495(4) 0.247 Uiso 1 calc R
B6' B 0.8952(6) 0.3843(2) -0.1638(3) 0.121(2) Uani 1 d D
H6' H 0.9637(6) 0.4117(2) -0.0997(3) 0.145 Uiso 1 calc R
B7' B 1.0026(5) 0.3371(2) -0.2616(5) 0.149(3) Uani 1 d D
H7' H 1.1454(5) 0.3333(2) -0.2643(5) 0.178 Uiso 1 calc R
B8' B 0.8745(8) 0.3335(2) -0.3879(3) 0.163(3) Uani 1 d D
H8' H 0.9321(8) 0.3272(2) -0.4733(3) 0.195 Uiso 1 calc R
B9' B 0.6807(6) 0.3046(2) -0.3590(4) 0.167(2) Uani 1 d D
H9' H 0.6072(6) 0.2790(2) -0.4240(4) 0.200 Uiso 1 calc R
B10' B 0.6851(5) 0.28992(13) -0.2064(4) 0.098(2) Uani 1 d D
H10' H 0.6141(5) 0.25379(13) -0.1693(4) 0.118 Uiso 1 calc R
B11' B 0.8889(7) 0.3102(2) -0.1501(4) 0.140(2) Uani 1 d D
H11' H 0.9570(7) 0.2884(2) -0.0774(4) 0.168 Uiso 1 calc R
B12' B 0.8672(7) 0.2785(2) -0.2872(3) 0.106(2) Uani 1 d D
H12' H 0.9159(7) 0.2352(2) -0.3040(3) 0.128 Uiso 1 calc R
C1 C 0.7204(3) 0.85869(12) -0.2371(3) 0.0717(12) Uani 1 d D
C2 C 0.8920(4) 0.87387(12) -0.3117(3) 0.0854(11) Uani 1 d D
H2 H 0.9688(4) 0.83919(12) -0.3492(3) 0.102 Uiso 1 calc R
B3 B 0.6984(6) 0.8874(2) -0.3712(3) 0.141(2) Uani 1 d D
H3 H 0.6383(6) 0.8635(2) -0.4443(3) 0.169 Uiso 1 calc R
B4 B 0.5762(5) 0.9134(2) -0.2540(5) 0.179(4) Uani 1 d D
H4 H 0.4339(5) 0.9085(2) -0.2494(5) 0.214 Uiso 1 calc R
B5 B 0.7092(7) 0.90957(14) -0.1321(3) 0.121(2) Uani 1 d D
H5 H 0.6546(7) 0.90134(14) -0.0465(3) 0.146 Uiso 1 calc R
B6 B 0.9034(6) 0.88166(14) -0.1678(4) 0.117(2) Uani 1 d D
H6 H 0.9779(6) 0.85391(14) -0.1074(4) 0.140 Uiso 1 calc R
B7 B 1.0015(6) 0.9307(2) -0.2622(5) 0.164(4) Uani 1 d D
H7 H 1.1439(6) 0.9356(2) -0.2649(5) 0.196 Uiso 1 calc R
B8 B 0.8697(7) 0.9344(2) -0.3885(4) 0.158(2) Uani 1 d D
H8 H 0.9246(7) 0.9421(2) -0.4742(4) 0.189 Uiso 1 calc R
B9 B 0.6761(8) 0.9608(2) -0.3565(3) 0.169(3) Uani 1 d D
H9 H 0.6008(8) 0.9861(2) -0.4209(3) 0.203 Uiso 1 calc R
B10 B 0.6818(7) 0.9738(2) -0.2015(5) 0.200(2) Uani 1 d D
H10 H 0.6074(7) 1.0085(2) -0.1621(5) 0.239 Uiso 1 calc R
B11 B 0.8890(6) 0.9560(2) -0.1476(3) 0.118(2) Uani 1 d D
H11 H 0.9555(6) 0.9783(2) -0.0749(3) 0.141 Uiso 1 calc R
B12 B 0.8598(5) 0.98819(11) -0.2836(4) 0.0874(15) Uani 1 d D
H12 H 0.9035(5) 1.03221(11) -0.2985(4) 0.105 Uiso 1 calc R
C3' C 0.6444(4) 0.47335(11) -0.2177(3) 0.0847(10) Uani 1 d .
C3 C 0.6694(5) 0.79629(15) -0.2241(3) 0.0696(9) Uani 1 d .
C4' C 0.6383(7) 0.4854(2) -0.0828(3) 0.1378(15) Uani 1 d .
H4'A H 0.7522(7) 0.4796(2) -0.0479(3) 0.207 Uiso 1 calc R
H4'B H 0.5569(7) 0.4599(2) -0.0484(3) 0.207 Uiso 1 calc R
H4'C H 0.6023(7) 0.5241(2) -0.0704(3) 0.207 Uiso 1 calc R
C4 C 0.6385(6) 0.78387(13) -0.0979(4) 0.1136(13) Uani 1 d .
H4A H 0.5590(6) 0.81154(13) -0.0682(4) 0.170 Uiso 1 calc R
H4B H 0.7472(6) 0.78579(13) -0.0545(4) 0.170 Uiso 1 calc R
H4C H 0.5896(6) 0.74637(13) -0.0906(4) 0.170 Uiso 1 calc R
C5' C 0.4794(5) 0.48070(14) -0.2802(5) 0.123(2) Uani 1 d .
H5'A H 0.3921(5) 0.45758(14) -0.2450(5) 0.185 Uiso 1 calc R
H5'B H 0.4913(5) 0.46931(14) -0.3596(5) 0.185 Uiso 1 calc R
H5'C H 0.4452(5) 0.52007(14) -0.2774(5) 0.185 Uiso 1 calc R
C5 C 0.4765(6) 0.7827(2) -0.2829(5) 0.137(2) Uani 1 d .
H5A H 0.4789(6) 0.7891(2) -0.3651(5) 0.205 Uiso 1 calc R
H5B H 0.3915(6) 0.8074(2) -0.2497(5) 0.205 Uiso 1 calc R
H5C H 0.4461(6) 0.7437(2) -0.2683(5) 0.205 Uiso 1 calc R
C6' C 0.7929(3) 0.50816(13) -0.2666(2) 0.0554(8) Uani 1 d .
C6 C 0.7942(3) 0.75328(14) -0.2743(3) 0.0704(12) Uani 1 d .
C7 C 0.8132(5) 0.73840(14) -0.3887(2) 0.0739(10) Uani 1 d .
H7A H 0.7350(5) 0.75070(14) -0.4528(2) 0.089 Uiso 1 calc R
C7' C 0.7999(5) 0.52755(9) -0.3860(3) 0.0718(10) Uani 1 d .
H7'A H 0.7229(5) 0.51513(9) -0.4505(3) 0.086 Uiso 1 calc R
C8' C 0.9703(4) 0.55856(12) -0.3965(3) 0.0830(10) Uani 1 d .
H8'A H 1.0199(4) 0.56798(12) -0.4716(3) 0.100 Uiso 1 calc R
C8 C 0.9555(5) 0.71111(14) -0.4014(2) 0.0880(12) Uani 1 d .
H8A H 1.0122(5) 0.70380(14) -0.4750(2) 0.106 Uiso 1 calc R
C9' C 1.0687(4) 0.55889(13) -0.2925(3) 0.0770(10) Uani 1 d .
H9'A H 1.1939(4) 0.56451(13) -0.2773(3) 0.092 Uiso 1 calc R
C9 C 1.0353(4) 0.71028(12) -0.2919(3) 0.0785(10) Uani 1 d .
H9A H 1.1579(4) 0.69887(12) -0.2828(3) 0.094 Uiso 1 calc R
C10 C 0.9578(4) 0.73871(12) -0.2055(3) 0.0698(9) Uani 1 d .
H10A H 1.0030(4) 0.75227(12) -0.1299(3) 0.084 Uiso 1 calc R
C10' C 0.9336(4) 0.53233(13) -0.2207(3) 0.0661(9) Uani 1 d .
H10B H 0.9635(4) 0.52432(13) -0.1391(3) 0.079 Uiso 1 calc R
C11 C 0.7890(5) 0.6268(3) 0.0445(2) 0.1073(12) Uani 1 d .
H11A H 0.7496(5) 0.5878(3) 0.0534(2) 0.129 Uiso 1 calc R
H11B H 0.6880(5) 0.6518(3) 0.0415(2) 0.129 Uiso 1 calc R
C12 C 0.9050(5) 0.6425(3) 0.1388(3) 0.139(2) Uani 1 d .
H12A H 0.8989(5) 0.6142(3) 0.2000(3) 0.166 Uiso 1 calc R
H12B H 0.8697(5) 0.6790(3) 0.1701(3) 0.166 Uiso 1 calc R
C13 C 1.0822(5) 0.6464(2) 0.0999(3) 0.1002(15) Uani 1 d .
H13A H 1.1268(5) 0.6849(2) 0.1080(3) 0.120 Uiso 1 calc R
H13B H 1.1586(5) 0.6205(2) 0.1430(3) 0.120 Uiso 1 calc R
C14 C 1.0658(4) 0.6300(3) -0.0210(3) 0.1176(13) Uani 1 d .
H14A H 1.1343(4) 0.6555(3) -0.0677(3) 0.141 Uiso 1 calc R
H14B H 1.1094(4) 0.5915(3) -0.0307(3) 0.141 Uiso 1 calc R
C21 C 0.4119(4) 0.6408(3) -0.4706(3) 0.1086(13) Uani 1 d .
H21A H 0.3819(4) 0.6771(3) -0.4361(3) 0.130 Uiso 1 calc R
H21B H 0.3529(4) 0.6109(3) -0.4289(3) 0.130 Uiso 1 calc R
C22 C 0.3550(4) 0.6401(2) -0.5903(3) 0.0955(11) Uani 1 d .
H22A H 0.2773(4) 0.6719(2) -0.6073(3) 0.115 Uiso 1 calc R
H22B H 0.2943(4) 0.6048(2) -0.6090(3) 0.115 Uiso 1 calc R
C23 C 0.5130(5) 0.6449(2) -0.6556(3) 0.1026(14) Uani 1 d .
H23A H 0.5250(5) 0.6834(2) -0.6852(3) 0.123 Uiso 1 calc R
H23B H 0.5086(5) 0.6188(2) -0.7209(3) 0.123 Uiso 1 calc R
C24 C 0.6604(5) 0.6310(4) -0.5776(3) 0.1198(13) Uani 1 d .
H24A H 0.7056(5) 0.5934(4) -0.5949(3) 0.144 Uiso 1 calc R
H24B H 0.7533(5) 0.6587(4) -0.5854(3) 0.144 Uiso 1 calc R

loop_
_atom_type_symbol
_atom_type_description
_atom_type_scat_dispersion_real
_atom_type_scat_dispersion_imag
_atom_type_scat_source
C C 0.0033 0.0016 'International Tables Vol C Tables 4.2.6.8 and 6.1.1.4'
H H 0.0000 0.0000 'International Tables Vol C Tables 4.2.6.8 and 6.1.1.4'
B B 0.0013 0.0007 'International Tables Vol C Tables 4.2.6.8 and 6.1.1.4'
O O 0.0106 0.0060 'International Tables Vol C Tables 4.2.6.8 and 6.1.1.4'
Cl Cl 0.1484 0.1585 'International Tables Vol C Tables 4.2.6.8 and 6.1.1.4'
Sm Sm -0.1638 3.4418 'International Tables Vol C Tables 4.2.6.8 and 6.1.1.4'

loop_
_geom_angle_atom_site_label_1
_geom_angle_atom_site_label_2
_geom_angle_atom_site_label_3
_geom_angle
O1 Sm1 O2 161.81(6)
O1 Sm1 C9 83.96(11)
O2 Sm1 C9 109.82(10)
O1 Sm1 Cl 80.28(4)
O2 Sm1 Cl 81.57(4)
C9 Sm1 Cl 133.89(8)
O1 Sm1 C10' 70.56(11)
O2 Sm1 C10' 113.68(10)
C9 Sm1 C10' 109.14(10)
Cl Sm1 C10' 105.83(8)
O1 Sm1 C8' 111.28(11)
O2 Sm1 C8' 81.14(10)
C9 Sm1 C8' 90.93(9)
Cl Sm1 C8' 135.15(7)
C10' Sm1 C8' 47.07(10)
O1 Sm1 C8 113.96(10)
O2 Sm1 C8 79.74(10)
C9 Sm1 C8 30.21(11)
Cl Sm1 C8 132.95(9)
C10' Sm1 C8 121.22(11)
C8' Sm1 C8 83.49(9)
O1 Sm1 C9' 82.34(10)
O2 Sm1 C9' 110.62(9)
C9 Sm1 C9' 82.11(9)
Cl Sm1 C9' 137.15(8)
C10' Sm1 C9' 31.33(10)
C8' Sm1 C9' 29.50(10)
C8 Sm1 C9' 89.89(11)
O1 Sm1 C7 116.46(11)
O2 Sm1 C7 70.08(10)
C9 Sm1 C7 45.73(10)
Cl Sm1 C7 106.15(8)
C10' Sm1 C7 147.99(10)
C8' Sm1 C7 106.17(10)
C8 Sm1 C7 26.81(11)
C9' Sm1 C7 116.66(10)
O1 Sm1 C6 90.59(12)
O2 Sm1 C6 90.95(10)
C9 Sm1 C6 45.91(8)
Cl Sm1 C6 91.09(7)
C10' Sm1 C6 151.57(9)
C8' Sm1 C6 130.18(9)
C8 Sm1 C6 46.79(9)
C9' Sm1 C6 128.01(8)
C7 Sm1 C6 28.44(9)
O1 Sm1 C7' 115.18(12)
O2 Sm1 C7' 68.21(10)
C9 Sm1 C7' 122.27(10)
Cl Sm1 C7' 103.62(8)
C10' Sm1 C7' 45.70(9)
C8' Sm1 C7' 31.65(9)
C8 Sm1 C7' 108.65(10)
C9' Sm1 C7' 51.00(10)
C7 Sm1 C7' 123.46(9)
C6 Sm1 C7' 151.90(10)
O1 Sm1 C10 68.30(11)
O2 Sm1 C10 118.71(10)
C9 Sm1 C10 27.95(10)
Cl Sm1 C10 106.80(7)
C10' Sm1 C10 120.97(9)
C8' Sm1 C10 117.82(9)
C8 Sm1 C10 49.75(9)
C9' Sm1 C10 102.48(8)
C7 Sm1 C10 48.99(9)
C6 Sm1 C10 30.66(8)
C7' Sm1 C10 149.47(9)
C11 O1 C14 105.7(2)
C11 O1 Sm1 131.0(2)
C14 O1 Sm1 122.81(15)
C21 O2 C24 107.7(2)
C21 O2 Sm1 127.6(2)
C24 O2 Sm1 124.2(2)
C2' C1' C3' 120.1(2)
C2' C1' B3' 59.9(3)
C3' C1' B3' 119.3(3)
C2' C1' B4' 108.5(3)
C3' C1' B4' 124.2(2)
B3' C1' B4' 63.8(3)
C2' C1' B6' 59.2(2)
C3' C1' B6' 118.3(2)
B3' C1' B6' 110.4(3)
B4' C1' B6' 109.0(3)
C2' C1' B5' 104.6(3)
C3' C1' B5' 124.6(2)
B3' C1' B5' 110.5(3)
B4' C1' B5' 59.7(3)
B6' C1' B5' 58.9(2)
C1' C2' B6' 63.1(2)
C1' C2' B3' 62.0(2)
B6' C2' B3' 115.4(3)
C1' C2' B7' 115.9(3)
B6' C2' B7' 65.6(3)
B3' C2' B7' 113.6(3)
C1' C2' B8' 111.9(3)
B6' C2' B8' 115.3(3)
B3' C2' B8' 61.0(3)
B7' C2' B8' 61.5(3)
C2' B3' C1' 58.1(2)
C2' B3' B8' 61.4(3)
C1' B3' B8' 109.0(3)
C2' B3' B9' 105.0(3)
C1' B3' B9' 107.7(3)
B8' B3' B9' 57.8(3)
C2' B3' B4' 102.8(3)
C1' B3' B4' 58.2(2)
B8' B3' B4' 106.6(3)
B9' B3' B4' 60.9(3)
C1' B4' B5' 61.4(2)
C1' B4' B10' 107.3(3)
B5' B4' B10' 59.0(3)
C1' B4' B3' 58.0(2)
B5' B4' B3' 107.2(3)
B10' B4' B3' 106.7(3)
C1' B4' B9' 105.8(3)
B5' B4' B9' 107.9(3)
B10' B4' B9' 60.7(2)
B3' B4' B9' 58.7(2)
B6' B5' B10' 109.3(3)
B6' B5' B4' 109.1(3)
B10' B5' B4' 61.8(3)
B6' B5' C1' 59.9(2)
B10' B5' C1' 107.5(3)
B4' B5' C1' 58.9(2)
B6' B5' B11' 60.5(3)
B10' B5' B11' 60.2(2)
B4' B5' B11' 109.7(3)
C1' B5' B11' 107.1(3)
C2' B6' B5' 105.2(3)
C2' B6' C1' 57.7(2)
B5' B6' C1' 61.2(2)
C2' B6' B11' 103.5(3)
B5' B6' B11' 61.8(3)
C1' B6' B11' 109.1(3)
C2' B6' B7' 57.8(2)
B5' B6' B7' 106.3(3)
C1' B6' B7' 105.4(3)
B11' B6' B7' 57.2(2)
C2' B7' B11' 104.6(3)
C2' B7' B8' 60.6(2)
B11' B7' B8' 109.1(3)
C2' B7' B12' 106.4(3)
B11' B7' B12' 61.2(2)
B8' B7' B12' 60.0(2)
C2' B7' B6' 56.6(2)
B11' B7' B6' 59.8(2)
B8' B7' B6' 107.3(3)
B12' B7' B6' 108.0(3)
B9' B8' B3' 62.4(3)
B9' B8' C2' 105.7(3)
B3' B8' C2' 57.6(2)
B9' B8' B7' 109.6(3)
B3' B8' B7' 107.7(3)
C2' B8' B7' 57.9(2)
B9' B8' B12' 61.3(3)
B3' B8' B12' 110.5(3)
C2' B8' B12' 104.5(3)
B7' B8' B12' 60.2(2)
B8' B9' B12' 61.0(3)
B8' B9' B3' 59.8(3)
B12' B9' B3' 108.3(3)
B8' B9' B4' 107.8(3)
B12' B9' B4' 106.5(3)
B3' B9' B4' 60.4(3)
B8' B9' B10' 106.4(3)
B12' B9' B10' 58.4(2)
B3' B9' B10' 106.2(3)
B4' B9' B10' 58.4(3)
B5' B10' B12' 110.4(3)
B5' B10' B11' 61.7(2)
B12' B10' B11' 60.7(2)
B5' B10' B4' 59.2(3)
B12' B10' B4' 109.3(3)
B11' B10' B4' 108.9(3)
B5' B10' B9' 108.1(3)
B12' B10' B9' 59.4(2)
B11' B10' B9' 107.7(3)
B4' B10' B9' 60.9(3)
B7' B11' B10' 107.2(3)
B7' B11' B6' 63.0(2)
B10' B11' B6' 105.4(3)
B7' B11' B12' 60.7(3)
B10' B11' B12' 59.2(3)
B6' B11' B12' 110.1(3)
B7' B11' B5' 107.7(3)
B10' B11' B5' 58.1(2)
B6' B11' B5' 57.8(2)
B12' B11' B5' 106.2(3)
B10' B12' B8' 106.8(3)
B10' B12' B7' 106.0(3)
B8' B12' B7' 59.8(3)
B10' B12' B9' 62.3(3)
B8' B12' B9' 57.6(3)
B7' B12' B9' 106.3(3)
B10' B12' B11' 60.1(2)
B8' B12' B11' 106.5(3)
B7' B12' B11' 58.1(3)
B9' B12' B11' 109.5(3)
C3 C1 C2 118.4(2)
C3 C1 B6 118.3(2)
C2 C1 B6 60.4(2)
C3 C1 B3 117.0(2)
C2 C1 B3 59.4(2)
B6 C1 B3 111.5(3)
C3 C1 B5 125.7(3)
C2 C1 B5 106.3(2)
B6 C1 B5 59.9(2)
B3 C1 B5 111.5(2)
C3 C1 B4 124.6(2)
C2 C1 B4 107.9(2)
B6 C1 B4 110.1(2)
B3 C1 B4 63.2(3)
B5 C1 B4 60.4(3)
C1 C2 B3 62.0(2)
C1 C2 B7 113.6(3)
B3 C2 B7 115.4(3)
C1 C2 B8 113.0(3)
B3 C2 B8 62.8(2)
B7 C2 B8 63.1(3)
C1 C2 B6 61.3(2)
B3 C2 B6 114.3(3)
B7 C2 B6 64.0(3)
B8 C2 B6 115.7(2)
C2 B3 C1 58.6(2)
C2 B3 B8 59.4(2)
C1 B3 B8 107.6(3)
C2 B3 B9 103.8(3)
C1 B3 B9 108.2(3)
B8 B3 B9 57.2(3)
C2 B3 B4 103.8(3)
C1 B3 B4 58.8(2)
B8 B3 B4 106.8(3)
B9 B3 B4 61.9(2)
C1 B4 B5 59.8(2)
C1 B4 B10 106.3(3)
B5 B4 B10 59.7(3)
C1 B4 B3 58.1(2)
B5 B4 B3 106.9(3)
B10 B4 B3 107.2(3)
C1 B4 B9 104.5(3)
B5 B4 B9 108.3(3)
B10 B4 B9 61.5(3)
B3 B4 B9 58.0(2)
B6 B5 C1 59.4(2)
B6 B5 B4 109.1(3)
C1 B5 B4 59.7(2)
B6 B5 B10 108.8(3)
C1 B5 B10 107.0(3)
B4 B5 B10 60.7(3)
B6 B5 B11 61.2(2)
C1 B5 B11 107.6(3)
B4 B5 B11 109.3(3)
B10 B5 B11 59.8(3)
C2 B6 C1 58.4(2)
C2 B6 B5 105.4(3)
C1 B6 B5 60.7(2)
C2 B6 B7 57.9(2)
C1 B6 B7 106.3(3)
B5 B6 B7 107.1(3)
C2 B6 B11 103.8(3)
C1 B6 B11 108.9(3)
B5 B6 B11 61.7(2)
B7 B6 B11 57.8(2)
C2 B7 B11 106.4(3)
C2 B7 B12 105.3(3)
B11 B7 B12 60.8(2)
C2 B7 B8 58.8(2)
B11 B7 B8 109.5(3)
B12 B7 B8 60.1(2)
C2 B7 B6 58.1(2)
B11 B7 B6 61.0(3)
B12 B7 B6 108.3(3)
B8 B7 B6 107.4(3)
B9 B8 C2 106.0(3)
B9 B8 B3 61.6(3)
C2 B8 B3 57.8(2)
B9 B8 B7 109.4(3)
C2 B8 B7 58.1(2)
B3 B8 B7 107.2(3)
B9 B8 B12 61.3(2)
C2 B8 B12 104.5(3)
B3 B8 B12 109.3(3)
B7 B8 B12 59.8(2)
B8 B9 B3 61.2(3)
B8 B9 B12 61.9(3)
B3 B9 B12 109.4(3)
B8 B9 B4 108.4(3)
B3 B9 B4 60.0(2)
B12 B9 B4 105.3(3)
B8 B9 B10 106.6(3)
B3 B9 B10 105.3(3)
B12 B9 B10 57.8(3)
B4 B9 B10 57.1(3)
B5 B10 B12 110.0(3)
B5 B10 B4 59.6(3)
B12 B10 B4 109.8(3)
B5 B10 B11 61.7(3)
B12 B10 B11 60.7(3)
B4 B10 B11 110.0(3)
B5 B10 B9 108.1(3)
B12 B10 B9 59.0(3)
B4 B10 B9 61.3(3)
B11 B10 B9 107.8(4)
B7 B11 B10 106.6(3)
B7 B11 B12 60.7(2)
B10 B11 B12 59.1(3)
B7 B11 B6 61.2(3)
B10 B11 B6 104.5(3)
B12 B11 B6 108.4(3)
B7 B11 B5 106.1(3)
B10 B11 B5 58.5(3)
B12 B11 B5 106.1(3)
B6 B11 B5 57.1(2)
B10 B12 B7 105.8(3)
B10 B12 B9 63.2(3)
B7 B12 B9 106.0(3)
B10 B12 B11 60.2(3)
B7 B12 B11 58.5(3)
B9 B12 B11 110.7(3)
B10 B12 B8 106.9(3)
B7 B12 B8 60.0(3)
B9 B12 B8 56.8(3)
B11 B12 B8 107.5(2)
C5' C3' C6' 113.9(3)
C5' C3' C4' 114.6(3)
C6' C3' C4' 108.2(3)
C5' C3' C1' 108.1(3)
C6' C3' C1' 102.5(2)
C4' C3' C1' 108.8(3)
C4 C3 C6 111.0(3)
C4 C3 C1 109.2(3)
C6 C3 C1 115.7(3)
C4 C3 C5 101.2(3)
C6 C3 C5 106.6(3)
C1 C3 C5 112.1(3)
C10' C6' C7' 101.1(2)
C10' C6' C3' 134.1(2)
C7' C6' C3' 124.6(2)
C10' C6' Sm1 65.7(2)
C7' C6' Sm1 70.35(15)
C3' C6' Sm1 122.4(2)
C7 C6 C10 109.7(3)
C7 C6 C3 128.4(3)
C10 C6 C3 118.4(3)
C7 C6 Sm1 75.8(2)
C10 C6 Sm1 77.5(2)
C3 C6 Sm1 130.7(2)
C8 C7 C6 110.6(3)
C8 C7 Sm1 71.7(2)
C6 C7 Sm1 75.8(2)
C6' C7' C8' 106.6(3)
C6' C7' Sm1 80.6(2)
C8' C7' Sm1 69.48(15)
C9' C8' C7' 112.4(3)
C9' C8' Sm1 79.5(2)
C7' C8' Sm1 78.9(2)
C7 C8 C9 105.0(3)
C7 C8 Sm1 81.4(2)
C9 C8 Sm1 72.2(2)
C8' C9' C10' 96.2(2)
C8' C9' Sm1 71.0(2)
C10' C9' Sm1 70.5(2)
C10 C9 C8 118.2(3)
C10 C9 Sm1 86.6(2)
C8 C9 Sm1 77.6(2)
C9 C10 C6 95.9(3)
C9 C10 Sm1 65.5(2)
C6 C10 Sm1 71.8(2)
C6' C10' C9' 122.4(3)
C6' C10' Sm1 87.8(2)
C9' C10' Sm1 78.2(2)
O1 C11 C12 106.0(3)
C11 C12 C13 110.5(3)
C14 C13 C12 103.1(3)
O1 C14 C13 109.4(3)
O2 C21 C22 110.4(3)
C21 C22 C23 105.3(3)
C22 C23 C24 107.8(3)
O2 C24 C23 106.0(3)

loop_
_geom_bond_atom_site_label_1
_geom_bond_atom_site_label_2
_geom_bond_distance
Sm1 O1 2.5655(15)
Sm1 O2 2.590(2)
Sm1 C9 2.623(3)
Sm1 Cl 2.6372(6)
Sm1 C10' 2.686(3)
Sm1 C8' 2.683(3)
Sm1 C8 2.689(3)
Sm1 C9' 2.790(3)
Sm1 C7 2.800(3)
Sm1 C6 2.801(3)
Sm1 C7' 2.811(3)
Sm1 C10 2.878(3)
O1 C11 1.426(4)
O1 C14 1.429(3)
O2 C21 1.407(4)
O2 C24 1.457(3)
C1' C2' 1.622(4)
C1' C3' 1.658(4)
C1' B3' 1.687(5)
C1' B4' 1.691(5)
C1' B6' 1.713(5)
C1' B5' 1.734(5)
C2' B6' 1.648(5)
C2' B3' 1.654(6)
C2' B7' 1.672(5)
C2' B8' 1.719(5)
B3' B8' 1.712(7)
B3' B9' 1.756(5)
B3' B4' 1.786(7)
B4' B5' 1.705(7)
B4' B10' 1.749(6)
B4' B9' 1.794(7)
B5' B6' 1.696(7)
B5' B10' 1.702(5)
B5' B11' 1.766(7)
B6' B11' 1.744(5)
B6' B7' 1.797(6)
B7' B11' 1.696(7)
B7' B8' 1.733(7)
B7' B12' 1.741(6)
B8' B9' 1.676(7)
B8' B12' 1.736(5)
B9' B12' 1.741(6)
B9' B10' 1.792(6)
B10' B12' 1.723(6)
B10' B11' 1.740(6)
B11' B12' 1.750(5)
C1 C3 1.523(4)
C1 C2 1.633(4)
C1 B6 1.682(5)
C1 B3 1.689(5)
C1 B5 1.703(5)
C1 B4 1.701(5)
C2 B3 1.648(6)
C2 B7 1.665(5)
C2 B8 1.677(5)
C2 B6 1.668(6)
B3 B8 1.731(6)
B3 B9 1.738(5)
B3 B4 1.775(7)
B4 B5 1.713(7)
B4 B10 1.731(6)
B4 B9 1.808(7)
B5 B6 1.689(7)
B5 B10 1.714(6)
B5 B11 1.771(6)
B6 B7 1.766(7)
B6 B11 1.762(5)
B7 B11 1.706(7)
B7 B12 1.744(5)
B7 B8 1.748(7)
B8 B9 1.661(7)
B8 B12 1.750(5)
B9 B12 1.741(6)
B9 B10 1.812(6)
B10 B12 1.718(7)
B10 B11 1.739(7)
B11 B12 1.746(5)
C3' C5' 1.447(5)
C3' C6' 1.522(4)
C3' C4' 1.582(5)
C3 C4 1.509(5)
C3 C6 1.517(5)
C3 C5 1.639(6)
C6' C10' 1.315(4)
C6' C7' 1.452(4)
C6 C7 1.376(4)
C6 C10 1.503(4)
C7 C8 1.277(5)
C7' C8' 1.503(4)
C8' C9' 1.397(5)
C8 C9 1.386(5)
C9' C10' 1.482(5)
C9 C10 1.351(5)
C11 C12 1.430(5)
C12 C13 1.447(6)
C13 C14 1.446(5)
C21 C22 1.434(4)
C22 C23 1.450(5)
C23 C24 1.461(5)
